data_7221391
loop_
_publ_author_name
'Volk, K.'
'Mueller, W.'

_publ_section_title
;
 Li5 Na Sn4 -eine Phase mit gewellten Sn-Sechsecknetzen
;
_journal_name_full
;
Zeitschrift fuer Naturforschung, Teil B. Anorganische Chemie, Organische 
Chemie (33,1978-41,1986)
;
_journal_page_first 593
_journal_page_last 596
_journal_volume 33
_journal_year 1978
_chemical_formula_sum 'Li5 Na Sn4'
_space_group_IT_number 160
_symmetry_space_group_name_Hall 'R 3 -2"'
_symmetry_space_group_name_H-M 'R 3 m :H'
_cell_angle_alpha 90
_cell_angle_beta 90
_cell_angle_gamma 120
_cell_formula_units_Z 3
_cell_length_a 4.71
_cell_length_b 4.71
_cell_length_c 31.72
_cell_volume 609.404
_citation_journal_id_ASTM ZNBAD2
_cod_data_source_file Volk_ZNBAD2_1978_672.cif
_cod_data_source_block Li5Na1Sn4
_cod_original_cell_volume 609.4045
_cod_original_formula_sum 'Li5 Na1 Sn4'
_cod_database_code 7221391

loop_
_symmetry_equiv_pos_as_xyz
x,y,z
-y,x-y,z
-x+y,-x,z
-y,-x,z
x,x-y,z
-x+y,y,z
x+2/3,y+1/3,z+1/3
-y+2/3,x-y+1/3,z+1/3
-x+y+2/3,-x+1/3,z+1/3
-y+2/3,-x+1/3,z+1/3
x+2/3,x-y+1/3,z+1/3
-x+y+2/3,y+1/3,z+1/3
x+1/3,y+2/3,z+2/3
-y+1/3,x-y+2/3,z+2/3
-x+y+1/3,-x+2/3,z+2/3
-y+1/3,-x+2/3,z+2/3
x+1/3,x-y+2/3,z+2/3
-x+y+1/3,y+2/3,z+2/3

loop_
_atom_site_label
_atom_site_type_symbol
_atom_site_fract_x
_atom_site_fract_y
_atom_site_fract_z
_atom_site_occupancy
_atom_site_U_iso_or_equiv
Na1 Na 0 0 0.499 1 0.0
Li3 Li 0 0 0.591 1 0.0
Li4 Li 0 0 0.939 1 0.0
Sn3 Sn 0 0 0.7673 1 0.0
Sn4 Sn 0 0 0.6785 1 0.0
Li5 Li 0 0 0.855 1 0.0
Sn1 Sn 0 0 0.2213 1 0.0
Li1 Li 0 0 0.06 1 0.0
Sn2 Sn 0 0 0.3137 1 0.0
Li2 Li 0 0 0.138 1 0.0
